data_1542321
loop_
_publ_author_name
'Wong, Janice L.'
'Higgins, Robert F.'
'Bhowmick, Indrani'
'Cao, David Xi'
'Szigethy, G\'eza'
'Ziller, Joseph W.'
'Shores, Matthew P.'
'Heyduk, Alan F.'

_publ_section_title
;
 Bimetallic iron--iron and iron--zinc complexes of the redox-active ONO
 pincer ligand
;
_journal_issue 2
_journal_name_full 'Chem. Sci.'
_journal_page_first 1594
_journal_paper_doi 10.1039/C5SC03006D
_journal_volume 7
_journal_year 2016
_chemical_formula_sum 'C84 H120 Fe N3 O6 Zn'
_chemical_formula_weight 1389.04
_chemical_name_systematic
; 
 ? 
;
_space_group_crystal_system monoclinic
_space_group_IT_number 14
_space_group_name_Hall '-P 2ybc'
_space_group_name_H-M_alt 'P 1 21/c 1'
_symmetry_space_group_name_Hall '-P 2ybc'
_symmetry_space_group_name_H-M 'P 1 21/c 1'
_atom_sites_solution_hydrogens geom
_atom_sites_solution_primary direct
_atom_sites_solution_secondary difmap
_audit_creation_method SHELXL-2013
_audit_update_record
;
2015-08-07 deposited with the CCDC.
2015-11-27 downloaded from the CCDC.
;
_cell_angle_alpha 90
_cell_angle_beta 104.2326(7)
_cell_angle_gamma 90
_cell_formula_units_Z 4
_cell_length_a 15.5857(8)
_cell_length_b 20.1236(11)
_cell_length_c 26.8587(14)
_cell_measurement_reflns_used 9970
_cell_measurement_temperature 143(2)
_cell_measurement_theta_max 27.96
_cell_measurement_theta_min 2.30
_cell_volume 8165.4(7)
_computing_cell_refinement 'Bruker SAINT 7.68a, 2009'
_computing_data_collection 'Bruker APEX2 2011.4-1, 2011'
_computing_data_reduction 'Bruker SAINT 7.68a, 2009'
_computing_molecular_graphics 'Bruker SHELXTL'
_computing_publication_material 'Bruker SHELXTL'
_computing_structure_refinement 'SHELXL-2013 (Sheldrick, 2013)'
_computing_structure_solution 'Bruker SHELXTL 2013/1'
_diffrn_ambient_temperature 143(2)
_diffrn_measured_fraction_theta_full 1.000
_diffrn_measured_fraction_theta_max 1.000
_diffrn_measurement_device_type 'Bruker SMART APEX II CCD'
_diffrn_measurement_method '\f and \w scans'
_diffrn_radiation_type MoK\a
_diffrn_radiation_wavelength 0.71073
_diffrn_reflns_av_R_equivalents 0.0355
_diffrn_reflns_av_unetI/netI 0.0274
_diffrn_reflns_laue_measured_fraction_full 1.000
_diffrn_reflns_laue_measured_fraction_max 1.000
_diffrn_reflns_limit_h_max 19
_diffrn_reflns_limit_h_min -19
_diffrn_reflns_limit_k_max 25
_diffrn_reflns_limit_k_min -25
_diffrn_reflns_limit_l_max 33
_diffrn_reflns_limit_l_min -33
_diffrn_reflns_number 87548
_diffrn_reflns_point_group_measured_fraction_full 1.000
_diffrn_reflns_point_group_measured_fraction_max 1.000
_diffrn_reflns_theta_full 25.242
_diffrn_reflns_theta_max 26.373
_diffrn_reflns_theta_min 1.279
_diffrn_source 'fine-focus sealed tube'
_exptl_absorpt_coefficient_mu 0.521
_exptl_absorpt_correction_T_max 0.9694
_exptl_absorpt_correction_T_min 0.8463
_exptl_absorpt_correction_type numerical
_exptl_absorpt_process_details 'Bruker SADABS 2012/1'
_exptl_crystal_colour purple
_exptl_crystal_density_diffrn 1.130
_exptl_crystal_density_meas ?
_exptl_crystal_density_method not_measured
_exptl_crystal_description block
_exptl_crystal_F_000 2996
_exptl_crystal_size_max 0.400
_exptl_crystal_size_mid 0.390
_exptl_crystal_size_min 0.124
_refine_diff_density_max 1.444
_refine_diff_density_min -0.529
_refine_diff_density_rms 0.066
_refine_ls_extinction_method none
_refine_ls_goodness_of_fit_ref 1.035
_refine_ls_hydrogen_treatment constr
_refine_ls_matrix_type full
_refine_ls_number_parameters 985
_refine_ls_number_reflns 16711
_refine_ls_number_restraints 0
_refine_ls_restrained_S_all 1.035
_refine_ls_R_factor_all 0.0573
_refine_ls_R_factor_gt 0.0429
_refine_ls_shift/su_max 0.002
_refine_ls_shift/su_mean 0.000
_refine_ls_structure_factor_coef Fsqd
_refine_ls_weighting_details 'w=1/[\s^2^(Fo^2^)+(0.0732P)^2^+5.7596P] where P=(Fo^2^+2Fc^2^)/3'
_refine_ls_weighting_scheme calc
_refine_ls_wR_factor_gt 0.1207
_refine_ls_wR_factor_ref 0.1300
_reflns_Friedel_coverage 0.000
_reflns_number_gt 13510
_reflns_number_total 16711
_reflns_threshold_expression 'I > 2\s(I)'
_cod_data_source_file c5sc03006d2.cif
_cod_data_source_block afh364
_cod_depositor_comments
;
The following automatic conversions were performed:

'_exptl_crystal_density_meas' value 'not_measured' was changed to '?'
- the value is perceived as not measured.

Automatic conversion script
Id: cif_fix_values 4268 2015-11-12 08:31:59Z antanas 
;
_cod_database_code 1542321
_shelx_space_group_comment
; 
The symmetry employed for this shelxl refinement is uniquely defined 
by the following loop, which should always be used as a source of 
symmetry information in preference to the above space-group names. 
They are only intended as comments. 
;
_shelx_estimated_absorpt_t_min 0.819
_shelx_estimated_absorpt_t_max 0.938
_shelxl_version_number 2013-3

loop_
_space_group_symop_operation_xyz
'x, y, z'
'-x, y+1/2, -z+1/2'
'-x, -y, -z'
'x, -y-1/2, z-1/2'

loop_
_atom_site_label
_atom_site_type_symbol
_atom_site_fract_x
_atom_site_fract_y
_atom_site_fract_z
_atom_site_U_iso_or_equiv
_atom_site_adp_type
_atom_site_occupancy
_atom_site_site_symmetry_order
_atom_site_calc_flag
_atom_site_refinement_flags_posn
_atom_site_refinement_flags_adp
_atom_site_refinement_flags_occupancy
_atom_site_disorder_assembly
_atom_site_disorder_group
Fe1 Fe 0.79040(2) 0.22222(2) 0.57399(2) 0.01570(8) Uani 1 1 d . . . . .
Zn1 Zn 0.77459(2) 0.28352(2) 0.46809(2) 0.01986(8) Uani 1 1 d . . . . .
N1 N 0.65691(11) 0.22029(9) 0.56130(7) 0.0181(4) Uani 1 1 d . . . . .
N2 N 0.92095(11) 0.24605(9) 0.59839(6) 0.0160(3) Uani 1 1 d . . . . .
N3 N 0.78840(12) 0.31442(9) 0.39401(7) 0.0201(4) Uani 1 1 d . . . . .
O1 O 0.74805(9) 0.19465(8) 0.49584(5) 0.0185(3) Uani 1 1 d . . . . .
O2 O 0.77107(10) 0.26639(8) 0.63752(6) 0.0221(3) Uani 1 1 d . . . . .
O3 O 0.79810(9) 0.31619(7) 0.54105(5) 0.0188(3) Uani 1 1 d . . . . .
O4 O 0.84355(9) 0.13455(7) 0.59337(6) 0.0190(3) Uani 1 1 d . . . . .
O5 O 0.90499(10) 0.26807(8) 0.47330(6) 0.0243(3) Uani 1 1 d . . . . .
O6 O 0.65182(10) 0.31547(9) 0.43519(6) 0.0279(4) Uani 1 1 d . . . . .
C1 C 0.66600(13) 0.16777(11) 0.48522(8) 0.0181(4) Uani 1 1 d . . . . .
C2 C 0.63308(14) 0.12426(11) 0.44375(8) 0.0198(4) Uani 1 1 d . . . . .
C3 C 0.54622(14) 0.10205(11) 0.43698(9) 0.0229(5) Uani 1 1 d . . . . .
H3A H 0.5222 0.0748 0.4080 0.027 Uiso 1 1 calc R U . . .
C4 C 0.49192(14) 0.11712(11) 0.46995(9) 0.0226(5) Uani 1 1 d . . . . .
C5 C 0.52654(14) 0.15739(11) 0.51174(9) 0.0216(4) Uani 1 1 d . . . . .
H5A H 0.4921 0.1675 0.5354 0.026 Uiso 1 1 calc R U . . .
C6 C 0.61216(13) 0.18329(11) 0.51925(8) 0.0189(4) Uani 1 1 d . . . . .
C7 C 0.69104(15) 0.09953(12) 0.40898(9) 0.0244(5) Uani 1 1 d . . . . .
C8 C 0.7225(2) 0.15773(14) 0.38102(10) 0.0379(6) Uani 1 1 d . . . . .
H8A H 0.7641 0.1852 0.4060 0.057 Uiso 1 1 calc R U . . .
H8B H 0.6715 0.1847 0.3638 0.057 Uiso 1 1 calc R U . . .
H8C H 0.7521 0.1404 0.3555 0.057 Uiso 1 1 calc R U . . .
C9 C 0.64075(17) 0.05085(12) 0.36814(9) 0.0301(5) Uani 1 1 d . . . . .
H9A H 0.6226 0.0120 0.3850 0.045 Uiso 1 1 calc R U . . .
H9B H 0.6793 0.0366 0.3463 0.045 Uiso 1 1 calc R U . . .
H9C H 0.5882 0.0728 0.3470 0.045 Uiso 1 1 calc R U . . .
C10 C 0.77227(16) 0.06290(13) 0.44165(10) 0.0325(6) Uani 1 1 d . . . . .
H10A H 0.7526 0.0250 0.4589 0.049 Uiso 1 1 calc R U . . .
H10B H 0.8067 0.0934 0.4674 0.049 Uiso 1 1 calc R U . . .
H10C H 0.8092 0.0470 0.4194 0.049 Uiso 1 1 calc R U . . .
C11 C 0.39678(14) 0.08987(12) 0.45872(9) 0.0256(5) Uani 1 1 d . . . . .
C12 C 0.33896(16) 0.13169(14) 0.41549(11) 0.0362(6) Uani 1 1 d . . . . .
H12A H 0.3390 0.1780 0.4267 0.054 Uiso 1 1 calc R U . . .
H12B H 0.2783 0.1145 0.4072 0.054 Uiso 1 1 calc R U . . .
H12C H 0.3627 0.1292 0.3850 0.054 Uiso 1 1 calc R U . . .
C13 C 0.39218(17) 0.01691(13) 0.44148(12) 0.0402(7) Uani 1 1 d . . . . .
H13A H 0.4321 -0.0098 0.4678 0.060 Uiso 1 1 calc R U . . .
H13B H 0.4101 0.0135 0.4091 0.060 Uiso 1 1 calc R U . . .
H13C H 0.3314 0.0006 0.4366 0.060 Uiso 1 1 calc R U . . .
C14 C 0.35893(17) 0.09399(16) 0.50614(11) 0.0409(7) Uani 1 1 d . . . . .
H14A H 0.3586 0.1404 0.5171 0.061 Uiso 1 1 calc R U . . .
H14B H 0.3957 0.0676 0.5340 0.061 Uiso 1 1 calc R U . . .
H14C H 0.2983 0.0766 0.4976 0.061 Uiso 1 1 calc R U . . .
C15 C 0.69073(14) 0.28719(11) 0.63331(8) 0.0194(4) Uani 1 1 d . . . . .
C16 C 0.66722(15) 0.33411(11) 0.66761(8) 0.0222(5) Uani 1 1 d . . . . .
C17 C 0.58019(15) 0.35339(11) 0.65718(9) 0.0250(5) Uani 1 1 d . . . . .
H17A H 0.5637 0.3842 0.6800 0.030 Uiso 1 1 calc R U . . .
C18 C 0.51287(14) 0.33062(11) 0.61470(9) 0.0242(5) Uani 1 1 d . . . . .
C19 C 0.53451(14) 0.28516(11) 0.58180(9) 0.0235(5) Uani 1 1 d . . . . .
H19A H 0.4905 0.2693 0.5532 0.028 Uiso 1 1 calc R U . . .
C20 C 0.62277(14) 0.26189(11) 0.59054(8) 0.0201(4) Uani 1 1 d . . . . .
C21 C 0.73720(16) 0.36073(12) 0.71374(9) 0.0269(5) Uani 1 1 d . . . . .
C22 C 0.81382(18) 0.39427(15) 0.69628(10) 0.0403(7) Uani 1 1 d . . . . .
H22A H 0.7911 0.4325 0.6744 0.060 Uiso 1 1 calc R U . . .
H22B H 0.8403 0.3623 0.6769 0.060 Uiso 1 1 calc R U . . .
H22C H 0.8588 0.4093 0.7265 0.060 Uiso 1 1 calc R U . . .
C23 C 0.77305(19) 0.30279(13) 0.75012(10) 0.0366(6) Uani 1 1 d . . . . .
H23A H 0.7248 0.2834 0.7629 0.055 Uiso 1 1 calc R U . . .
H23B H 0.8193 0.3191 0.7792 0.055 Uiso 1 1 calc R U . . .
H23C H 0.7979 0.2688 0.7316 0.055 Uiso 1 1 calc R U . . .
C24 C 0.69881(19) 0.41279(13) 0.74377(10) 0.0346(6) Uani 1 1 d . . . . .
H24A H 0.6505 0.3930 0.7562 0.052 Uiso 1 1 calc R U . . .
H24B H 0.6761 0.4505 0.7213 0.052 Uiso 1 1 calc R U . . .
H24C H 0.7452 0.4282 0.7731 0.052 Uiso 1 1 calc R U . . .
C25 C 0.41847(16) 0.35734(13) 0.60728(11) 0.0348(6) Uani 1 1 d . . . . .
C26 C 0.4186(3) 0.43144(19) 0.6005(2) 0.0566(14) Uani 0.780(6) 1 d . . P A 1
H26A H 0.4591 0.4517 0.6304 0.085 Uiso 0.780(6) 1 calc R U P A 1
H26B H 0.3587 0.4487 0.5972 0.085 Uiso 0.780(6) 1 calc R U P A 1
H26C H 0.4382 0.4423 0.5695 0.085 Uiso 0.780(6) 1 calc R U P A 1
C27 C 0.3540(2) 0.3259(2) 0.5613(2) 0.0571(14) Uani 0.780(6) 1 d . . P A 1
H27A H 0.3522 0.2777 0.5664 0.086 Uiso 0.780(6) 1 calc R U P A 1
H27B H 0.3736 0.3352 0.5300 0.086 Uiso 0.780(6) 1 calc R U P A 1
H27C H 0.2948 0.3445 0.5580 0.086 Uiso 0.780(6) 1 calc R U P A 1
C28 C 0.3867(3) 0.3396(3) 0.6561(2) 0.0678(16) Uani 0.780(6) 1 d . . P A 1
H28A H 0.4247 0.3616 0.6860 0.102 Uiso 0.780(6) 1 calc R U P A 1
H28B H 0.3898 0.2913 0.6613 0.102 Uiso 0.780(6) 1 calc R U P A 1
H28C H 0.3254 0.3545 0.6518 0.102 Uiso 0.780(6) 1 calc R U P A 1
C26B C 0.4101(8) 0.4203(7) 0.6401(6) 0.041(4) Uani 0.220(6) 1 d . . P A 2
H26D H 0.4321 0.4099 0.6766 0.062 Uiso 0.220(6) 1 calc R U P A 2
H26E H 0.3478 0.4337 0.6332 0.062 Uiso 0.220(6) 1 calc R U P A 2
H26F H 0.4450 0.4566 0.6309 0.062 Uiso 0.220(6) 1 calc R U P A 2
C27B C 0.3831(9) 0.3815(8) 0.5493(5) 0.044(4) Uani 0.220(6) 1 d . . P A 2
H27D H 0.4206 0.4177 0.5424 0.066 Uiso 0.220(6) 1 calc R U P A 2
H27E H 0.3221 0.3973 0.5439 0.066 Uiso 0.220(6) 1 calc R U P A 2
H27F H 0.3850 0.3443 0.5261 0.066 Uiso 0.220(6) 1 calc R U P A 2
C28B C 0.3596(8) 0.3034(7) 0.6165(7) 0.043(4) Uani 0.220(6) 1 d . . P A 2
H28D H 0.3788 0.2886 0.6523 0.065 Uiso 0.220(6) 1 calc R U P A 2
H28E H 0.3624 0.2660 0.5935 0.065 Uiso 0.220(6) 1 calc R U P A 2
H28F H 0.2986 0.3198 0.6097 0.065 Uiso 0.220(6) 1 calc R U P A 2
C29 C 0.86752(14) 0.35074(11) 0.56881(8) 0.0192(4) Uani 1 1 d . . . . .
C30 C 0.87184(16) 0.42078(11) 0.56947(9) 0.0253(5) Uani 1 1 d . . . . .
C31 C 0.94807(16) 0.44957(11) 0.59980(9) 0.0276(5) Uani 1 1 d . . . . .
H31A H 0.9531 0.4966 0.5992 0.033 Uiso 1 1 calc R U . . .
C32 C 1.01775(15) 0.41377(11) 0.63108(9) 0.0228(5) Uani 1 1 d . . . . .
C33 C 1.01056(14) 0.34576(11) 0.63202(8) 0.0199(4) Uani 1 1 d . . . . .
H33A H 1.0554 0.3204 0.6544 0.024 Uiso 1 1 calc R U . . .
C34 C 0.93764(13) 0.31343(10) 0.60032(8) 0.0178(4) Uani 1 1 d . . . . .
C35 C 0.79578(18) 0.46428(12) 0.53835(10) 0.0361(6) Uani 1 1 d . . . . .
C36 C 0.70730(19) 0.44529(15) 0.55010(12) 0.0465(7) Uani 1 1 d . . . . .
H36A H 0.6953 0.3981 0.5425 0.070 Uiso 1 1 calc R U . . .
H36B H 0.6596 0.4721 0.5288 0.070 Uiso 1 1 calc R U . . .
H36C H 0.7106 0.4535 0.5865 0.070 Uiso 1 1 calc R U . . .
C37 C 0.7904(2) 0.45530(17) 0.48124(11) 0.0538(8) Uani 1 1 d . . . . .
H37A H 0.8475 0.4668 0.4744 0.081 Uiso 1 1 calc R U . . .
H37B H 0.7442 0.4844 0.4612 0.081 Uiso 1 1 calc R U . . .
H37C H 0.7759 0.4089 0.4715 0.081 Uiso 1 1 calc R U . . .
C38 C 0.8112(2) 0.53829(14) 0.55148(16) 0.0665(11) Uani 1 1 d . . . . .
H38A H 0.8634 0.5537 0.5407 0.100 Uiso 1 1 calc R U . . .
H38B H 0.8206 0.5445 0.5886 0.100 Uiso 1 1 calc R U . . .
H38C H 0.7593 0.5639 0.5335 0.100 Uiso 1 1 calc R U . . .
C39 C 1.09962(16) 0.44944(12) 0.66349(10) 0.0284(5) Uani 1 1 d . . . . .
C40 C 1.0728(3) 0.5070(2) 0.69351(17) 0.0418(12) Uani 0.713(6) 1 d . . P B 1
H40A H 1.0360 0.4902 0.7155 0.063 Uiso 0.713(6) 1 calc R U P B 1
H40B H 1.0391 0.5397 0.6694 0.063 Uiso 0.713(6) 1 calc R U P B 1
H40C H 1.1260 0.5280 0.7148 0.063 Uiso 0.713(6) 1 calc R U P B 1
C41 C 1.1547(3) 0.4775(3) 0.62900(17) 0.0493(13) Uani 0.713(6) 1 d . . P B 1
H41A H 1.1735 0.4412 0.6097 0.074 Uiso 0.713(6) 1 calc R U P B 1
H41B H 1.2070 0.4998 0.6501 0.074 Uiso 0.713(6) 1 calc R U P B 1
H41C H 1.1192 0.5094 0.6050 0.074 Uiso 0.713(6) 1 calc R U P B 1
C42 C 1.1608(3) 0.4034(2) 0.70381(19) 0.0481(13) Uani 0.713(6) 1 d . . P B 1
H42A H 1.1264 0.3835 0.7260 0.072 Uiso 0.713(6) 1 calc R U P B 1
H42B H 1.2095 0.4296 0.7247 0.072 Uiso 0.713(6) 1 calc R U P B 1
H42C H 1.1848 0.3681 0.6860 0.072 Uiso 0.713(6) 1 calc R U P B 1
C40A C 1.0949(7) 0.5253(5) 0.6471(6) 0.056(4) Uani 0.287(6) 1 d . . P B 2
H40D H 1.0943 0.5287 0.6106 0.084 Uiso 0.287(6) 1 calc R U P B 2
H40E H 1.1467 0.5488 0.6676 0.084 Uiso 0.287(6) 1 calc R U P B 2
H40F H 1.0409 0.5452 0.6530 0.084 Uiso 0.287(6) 1 calc R U P B 2
C41A C 1.1765(6) 0.4213(7) 0.6469(6) 0.060(4) Uani 0.287(6) 1 d . . P B 2
H41D H 1.1825 0.3740 0.6557 0.090 Uiso 0.287(6) 1 calc R U P B 2
H41E H 1.2306 0.4448 0.6645 0.090 Uiso 0.287(6) 1 calc R U P B 2
H41F H 1.1671 0.4267 0.6097 0.090 Uiso 0.287(6) 1 calc R U P B 2
C42A C 1.0968(11) 0.4403(10) 0.7167(5) 0.089(7) Uani 0.287(6) 1 d . . P B 2
H42D H 1.0974 0.3928 0.7245 0.133 Uiso 0.287(6) 1 calc R U P B 2
H42E H 1.0427 0.4605 0.7222 0.133 Uiso 0.287(6) 1 calc R U P B 2
H42F H 1.1486 0.4617 0.7392 0.133 Uiso 0.287(6) 1 calc R U P B 2
C43 C 0.92900(13) 0.13257(10) 0.61179(8) 0.0166(4) Uani 1 1 d . . . . .
C44 C 0.97675(14) 0.07280(11) 0.62779(8) 0.0199(4) Uani 1 1 d . . . . .
C45 C 1.06732(15) 0.07785(11) 0.64693(9) 0.0233(5) Uani 1 1 d . . . . .
H45A H 1.0994 0.0383 0.6583 0.028 Uiso 1 1 calc R U . . .
C46 C 1.11571(14) 0.13832(11) 0.65076(8) 0.0201(4) Uani 1 1 d . . . . .
C47 C 1.06986(13) 0.19577(11) 0.63443(8) 0.0181(4) Uani 1 1 d . . . . .
H47A H 1.1010 0.2366 0.6356 0.022 Uiso 1 1 calc R U . . .
C48 C 0.97627(13) 0.19471(10) 0.61570(8) 0.0165(4) Uani 1 1 d . . . . .
C49 C 0.92827(15) 0.00612(11) 0.62374(9) 0.0257(5) Uani 1 1 d . . . . .
C50 C 0.85881(17) 0.00874(13) 0.65553(10) 0.0333(6) Uani 1 1 d . . . . .
H50A H 0.8878 0.0196 0.6913 0.050 Uiso 1 1 calc R U . . .
H50B H 0.8296 -0.0346 0.6542 0.050 Uiso 1 1 calc R U . . .
H50C H 0.8147 0.0429 0.6414 0.050 Uiso 1 1 calc R U . . .
C51 C 0.88287(16) -0.00752(12) 0.56710(10) 0.0309(5) Uani 1 1 d . . . . .
H51A H 0.8405 0.0281 0.5539 0.046 Uiso 1 1 calc R U . . .
H51B H 0.8516 -0.0502 0.5642 0.046 Uiso 1 1 calc R U . . .
H51C H 0.9276 -0.0092 0.5471 0.046 Uiso 1 1 calc R U . . .
C52 C 0.99157(18) -0.05189(13) 0.64378(12) 0.0423(7) Uani 1 1 d . . . . .
H52A H 1.0196 -0.0451 0.6803 0.063 Uiso 1 1 calc R U . . .
H52B H 1.0373 -0.0539 0.6244 0.063 Uiso 1 1 calc R U . . .
H52C H 0.9582 -0.0937 0.6394 0.063 Uiso 1 1 calc R U . . .
C53 C 1.21722(14) 0.13875(11) 0.66924(9) 0.0240(5) Uani 1 1 d . . . . .
C54 C 1.25035(16) 0.20326(13) 0.69795(12) 0.0393(7) Uani 1 1 d . . . . .
H54A H 1.3148 0.2013 0.7109 0.059 Uiso 1 1 calc R U . . .
H54B H 1.2228 0.2087 0.7268 0.059 Uiso 1 1 calc R U . . .
H54C H 1.2346 0.2411 0.6745 0.059 Uiso 1 1 calc R U . . .
C55 C 1.25549(16) 0.13187(15) 0.62204(10) 0.0370(6) Uani 1 1 d . . . . .
H55A H 1.3203 0.1315 0.6330 0.055 Uiso 1 1 calc R U . . .
H55B H 1.2360 0.1695 0.5988 0.055 Uiso 1 1 calc R U . . .
H55C H 1.2347 0.0903 0.6041 0.055 Uiso 1 1 calc R U . . .
C56 C 1.25133(15) 0.08164(13) 0.70600(10) 0.0307(5) Uani 1 1 d . . . . .
H56A H 1.3158 0.0850 0.7184 0.046 Uiso 1 1 calc R U . . .
H56B H 1.2360 0.0393 0.6880 0.046 Uiso 1 1 calc R U . . .
H56C H 1.2241 0.0839 0.7352 0.046 Uiso 1 1 calc R U . . .
C57 C 0.93106(14) 0.27793(11) 0.43301(8) 0.0205(4) Uani 1 1 d . . . . .
C58 C 1.02144(15) 0.26358(12) 0.43143(9) 0.0245(5) Uani 1 1 d . . . . .
C59 C 1.04352(15) 0.27347(12) 0.38616(9) 0.0273(5) Uani 1 1 d . . . . .
H59A H 1.1026 0.2638 0.3850 0.033 Uiso 1 1 calc R U . . .
C60 C 0.98429(15) 0.29747(11) 0.33992(9) 0.0234(5) Uani 1 1 d . . . . .
C61 C 0.89949(15) 0.31191(11) 0.34059(8) 0.0218(4) Uani 1 1 d . . . . .
H61A H 0.8598 0.3278 0.3102 0.026 Uiso 1 1 calc R U . . .
C62 C 0.86876(14) 0.30355(11) 0.38624(8) 0.0192(4) Uani 1 1 d . . . . .
C63 C 1.08640(15) 0.23793(14) 0.47977(9) 0.0318(6) Uani 1 1 d . . . . .
C64 C 1.17733(18) 0.22441(19) 0.46972(11) 0.0511(9) Uani 1 1 d . . . . .
H64A H 1.2019 0.2659 0.4601 0.077 Uiso 1 1 calc R U . . .
H64B H 1.1712 0.1922 0.4417 0.077 Uiso 1 1 calc R U . . .
H64C H 1.2171 0.2065 0.5009 0.077 Uiso 1 1 calc R U . . .
C65 C 1.05228(19) 0.17205(14) 0.49699(10) 0.0391(6) Uani 1 1 d . . . . .
H65A H 1.0437 0.1397 0.4690 0.059 Uiso 1 1 calc R U . . .
H65B H 0.9958 0.1798 0.5059 0.059 Uiso 1 1 calc R U . . .
H65C H 1.0956 0.1548 0.5271 0.059 Uiso 1 1 calc R U . . .
C66 C 1.09778(16) 0.29054(14) 0.52242(10) 0.0327(6) Uani 1 1 d . . . . .
H66A H 1.1196 0.3320 0.5108 0.049 Uiso 1 1 calc R U . . .
H66B H 1.1404 0.2745 0.5533 0.049 Uiso 1 1 calc R U . . .
H66C H 1.0406 0.2987 0.5304 0.049 Uiso 1 1 calc R U . . .
C67 C 1.02105(16) 0.30473(13) 0.29243(9) 0.0288(5) Uani 1 1 d . . . . .
C68 C 1.0483(2) 0.23594(15) 0.27672(11) 0.0442(7) Uani 1 1 d . . . . .
H68A H 0.9965 0.2066 0.2688 0.066 Uiso 1 1 calc R U . . .
H68B H 1.0937 0.2170 0.3050 0.066 Uiso 1 1 calc R U . . .
H68C H 1.0721 0.2404 0.2463 0.066 Uiso 1 1 calc R U . . .
C69 C 1.10249(17) 0.35085(15) 0.30502(11) 0.0393(6) Uani 1 1 d . . . . .
H69A H 1.0853 0.3944 0.3157 0.059 Uiso 1 1 calc R U . . .
H69B H 1.1257 0.3560 0.2745 0.059 Uiso 1 1 calc R U . . .
H69C H 1.1483 0.3314 0.3329 0.059 Uiso 1 1 calc R U . . .
C70 C 0.95331(17) 0.33428(14) 0.24666(9) 0.0341(6) Uani 1 1 d . . . . .
H70A H 0.9021 0.3046 0.2369 0.051 Uiso 1 1 calc R U . . .
H70B H 0.9804 0.3393 0.2176 0.051 Uiso 1 1 calc R U . . .
H70C H 0.9341 0.3778 0.2561 0.051 Uiso 1 1 calc R U . . .
C71 C 0.63938(14) 0.33679(11) 0.38950(9) 0.0231(5) Uani 1 1 d . . . . .
C72 C 0.55287(15) 0.36042(12) 0.36132(9) 0.0278(5) Uani 1 1 d . . . . .
C73 C 0.54494(16) 0.38069(14) 0.31206(10) 0.0347(6) Uani 1 1 d . . . . .
H73A H 0.4886 0.3963 0.2936 0.042 Uiso 1 1 calc R U . . .
C74 C 0.61484(16) 0.38036(14) 0.28563(10) 0.0349(6) Uani 1 1 d . . . . .
C75 C 0.69648(15) 0.35986(13) 0.31211(9) 0.0287(5) Uani 1 1 d . . . . .
H75A H 0.7440 0.3606 0.2958 0.034 Uiso 1 1 calc R U . . .
C76 C 0.71213(14) 0.33737(11) 0.36375(8) 0.0224(5) Uani 1 1 d . . . . .
C77 C 0.47547(16) 0.36036(14) 0.38741(10) 0.0334(6) Uani 1 1 d . . . . .
C78 C 0.49770(19) 0.40152(17) 0.43674(12) 0.0474(7) Uani 1 1 d . . . . .
H78A H 0.5471 0.3808 0.4616 0.071 Uiso 1 1 calc R U . . .
H78B H 0.4458 0.4036 0.4512 0.071 Uiso 1 1 calc R U . . .
H78C H 0.5144 0.4466 0.4290 0.071 Uiso 1 1 calc R U . . .
C79 C 0.45410(19) 0.28895(15) 0.39971(13) 0.0472(8) Uani 1 1 d . . . . .
H79A H 0.5066 0.2686 0.4222 0.071 Uiso 1 1 calc R U . . .
H79B H 0.4364 0.2634 0.3678 0.071 Uiso 1 1 calc R U . . .
H79C H 0.4056 0.2891 0.4170 0.071 Uiso 1 1 calc R U . . .
C80 C 0.39130(17) 0.3899(2) 0.35200(13) 0.0554(9) Uani 1 1 d . . . . .
H80A H 0.3736 0.3630 0.3208 0.083 Uiso 1 1 calc R U . . .
H80B H 0.4032 0.4356 0.3428 0.083 Uiso 1 1 calc R U . . .
H80C H 0.3435 0.3901 0.3699 0.083 Uiso 1 1 calc R U . . .
C81 C 0.59487(18) 0.4030(2) 0.22938(12) 0.0592(10) Uani 1 1 d . . . . .
C82 C 0.6717(16) 0.3967(12) 0.2040(9) 0.052(4) Uani 0.49(5) 1 d . . P C 1
H82A H 0.6930 0.3507 0.2068 0.078 Uiso 0.49(5) 1 calc R U P C 1
H82B H 0.7197 0.4264 0.2211 0.078 Uiso 0.49(5) 1 calc R U P C 1
H82C H 0.6517 0.4089 0.1677 0.078 Uiso 0.49(5) 1 calc R U P C 1
C83 C 0.5259(14) 0.371(2) 0.1969(8) 0.079(8) Uani 0.49(5) 1 d . . P C 1
H83A H 0.5421 0.3247 0.1931 0.119 Uiso 0.49(5) 1 calc R U P C 1
H83B H 0.5125 0.3930 0.1633 0.119 Uiso 0.49(5) 1 calc R U P C 1
H83C H 0.4738 0.3728 0.2111 0.119 Uiso 0.49(5) 1 calc R U P C 1
C84 C 0.5633(16) 0.4874(18) 0.2345(12) 0.086(7) Uani 0.49(5) 1 d . . P C 1
H84A H 0.6118 0.5113 0.2577 0.129 Uiso 0.49(5) 1 calc R U P C 1
H84B H 0.5106 0.4890 0.2482 0.129 Uiso 0.49(5) 1 calc R U P C 1
H84C H 0.5501 0.5082 0.2005 0.129 Uiso 0.49(5) 1 calc R U P C 1
C82B C 0.6824(17) 0.4071(16) 0.2117(10) 0.075(8) Uani 0.51(5) 1 d . . P C 2
H82D H 0.7123 0.3639 0.2167 0.113 Uiso 0.51(5) 1 calc R U P C 2
H82E H 0.7210 0.4410 0.2319 0.113 Uiso 0.51(5) 1 calc R U P C 2
H82F H 0.6691 0.4191 0.1752 0.113 Uiso 0.51(5) 1 calc R U P C 2
C83B C 0.5259(15) 0.3444(10) 0.1979(8) 0.053(4) Uani 0.51(5) 1 d . . P C 2
H83D H 0.5552 0.3010 0.2034 0.079 Uiso 0.51(5) 1 calc R U P C 2
H83E H 0.5100 0.3546 0.1611 0.079 Uiso 0.51(5) 1 calc R U P C 2
H83F H 0.4723 0.3434 0.2108 0.079 Uiso 0.51(5) 1 calc R U P C 2
C84B C 0.5561(13) 0.4656(10) 0.2203(7) 0.053(3) Uani 0.51(5) 1 d . . P C 2
H84D H 0.5401 0.4744 0.1833 0.079 Uiso 0.51(5) 1 calc R U P C 2
H84E H 0.5982 0.4993 0.2377 0.079 Uiso 0.51(5) 1 calc R U P C 2
H84F H 0.5029 0.4670 0.2335 0.079 Uiso 0.51(5) 1 calc R U P C 2

loop_
_atom_site_aniso_label
_atom_site_aniso_U_11
_atom_site_aniso_U_22
_atom_site_aniso_U_33
_atom_site_aniso_U_23
_atom_site_aniso_U_13
_atom_site_aniso_U_12
Fe1 0.01267(15) 0.01944(16) 0.01507(15) -0.00123(12) 0.00355(11) 0.00020(11)
Zn1 0.01615(13) 0.02614(15) 0.01718(13) 0.00240(10) 0.00389(10) 0.00134(10)
N1 0.0155(8) 0.0215(9) 0.0184(9) -0.0010(7) 0.0060(7) -0.0001(7)
N2 0.0156(8) 0.0171(9) 0.0158(8) -0.0002(7) 0.0049(7) -0.0001(7)
N3 0.0175(9) 0.0226(9) 0.0195(9) 0.0001(7) 0.0032(7) -0.0012(7)
O1 0.0139(7) 0.0246(8) 0.0172(7) -0.0020(6) 0.0040(6) -0.0022(6)
O2 0.0161(7) 0.0309(9) 0.0195(8) -0.0048(6) 0.0047(6) 0.0021(6)
O3 0.0163(7) 0.0206(8) 0.0186(7) -0.0005(6) 0.0027(6) 0.0011(6)
O4 0.0146(7) 0.0193(7) 0.0223(8) -0.0001(6) 0.0026(6) -0.0013(6)
O5 0.0169(7) 0.0363(9) 0.0203(8) 0.0058(7) 0.0056(6) 0.0032(6)
O6 0.0185(8) 0.0417(10) 0.0235(8) 0.0083(7) 0.0052(6) 0.0070(7)
C1 0.0160(10) 0.0201(11) 0.0173(10) 0.0019(8) 0.0023(8) 0.0009(8)
C2 0.0211(11) 0.0217(11) 0.0164(10) -0.0004(8) 0.0044(8) 0.0001(8)
C3 0.0219(11) 0.0251(12) 0.0202(11) -0.0029(9) 0.0022(9) -0.0038(9)
C4 0.0175(10) 0.0228(11) 0.0265(12) 0.0001(9) 0.0033(9) -0.0020(8)
C5 0.0173(10) 0.0236(11) 0.0247(11) -0.0011(9) 0.0066(9) 0.0007(8)
C6 0.0168(10) 0.0203(11) 0.0192(10) -0.0003(8) 0.0032(8) 0.0007(8)
C7 0.0264(12) 0.0278(12) 0.0209(11) -0.0041(9) 0.0096(9) -0.0037(9)
C8 0.0564(17) 0.0342(14) 0.0303(14) -0.0071(11) 0.0244(13) -0.0122(12)
C9 0.0383(14) 0.0299(13) 0.0239(12) -0.0078(10) 0.0113(10) -0.0044(11)
C10 0.0288(13) 0.0391(15) 0.0315(13) -0.0084(11) 0.0112(11) 0.0044(11)
C11 0.0171(11) 0.0274(12) 0.0319(13) -0.0023(10) 0.0051(9) -0.0041(9)
C12 0.0192(12) 0.0429(15) 0.0436(15) 0.0059(12) 0.0019(11) -0.0029(11)
C13 0.0233(12) 0.0315(14) 0.0609(19) -0.0091(13) 0.0012(12) -0.0076(10)
C14 0.0263(13) 0.0570(18) 0.0411(16) -0.0042(13) 0.0117(12) -0.0183(12)
C15 0.0194(10) 0.0215(11) 0.0186(10) 0.0001(8) 0.0068(8) -0.0007(8)
C16 0.0264(11) 0.0218(11) 0.0202(11) 0.0004(9) 0.0091(9) 0.0002(9)
C17 0.0305(12) 0.0219(11) 0.0268(12) -0.0025(9) 0.0149(10) 0.0028(9)
C18 0.0207(11) 0.0229(11) 0.0319(12) 0.0018(10) 0.0121(9) 0.0025(9)
C19 0.0167(10) 0.0267(12) 0.0277(12) 0.0000(9) 0.0069(9) -0.0013(9)
C20 0.0195(10) 0.0212(11) 0.0213(11) 0.0003(9) 0.0084(9) 0.0001(8)
C21 0.0326(13) 0.0292(13) 0.0197(11) -0.0068(10) 0.0080(10) 0.0017(10)
C22 0.0390(15) 0.0520(17) 0.0298(14) -0.0164(12) 0.0082(12) -0.0170(13)
C23 0.0462(16) 0.0355(14) 0.0250(13) -0.0064(11) 0.0028(11) 0.0124(12)
C24 0.0464(15) 0.0315(14) 0.0254(13) -0.0063(11) 0.0079(11) 0.0071(11)
C25 0.0215(12) 0.0331(14) 0.0524(17) -0.0041(12) 0.0139(11) 0.0056(10)
C26 0.040(2) 0.034(2) 0.087(4) -0.001(2) -0.001(2) 0.0141(17)
C27 0.0172(17) 0.054(3) 0.096(4) -0.022(3) 0.0065(19) 0.0055(16)
C28 0.041(2) 0.086(4) 0.091(4) 0.010(3) 0.044(3) 0.014(2)
C26B 0.029(6) 0.056(9) 0.039(8) -0.015(7) 0.008(6) 0.017(6)
C27B 0.034(7) 0.060(10) 0.039(7) 0.007(6) 0.008(6) 0.029(7)
C28B 0.018(6) 0.037(7) 0.078(11) -0.001(7) 0.016(6) 0.003(5)
C29 0.0199(10) 0.0202(11) 0.0187(10) -0.0001(8) 0.0070(8) 0.0013(8)
C30 0.0298(12) 0.0200(11) 0.0255(12) 0.0028(9) 0.0055(10) 0.0038(9)
C31 0.0370(13) 0.0165(11) 0.0306(13) 0.0003(9) 0.0106(10) -0.0019(10)
C32 0.0240(11) 0.0203(11) 0.0252(12) -0.0040(9) 0.0083(9) -0.0034(9)
C33 0.0187(10) 0.0210(11) 0.0210(11) -0.0012(9) 0.0067(8) 0.0008(8)
C34 0.0192(10) 0.0175(10) 0.0184(10) -0.0010(8) 0.0080(8) -0.0006(8)
C35 0.0438(15) 0.0218(13) 0.0358(14) 0.0029(11) -0.0036(12) 0.0097(11)
C36 0.0387(15) 0.0427(17) 0.0529(18) 0.0016(14) 0.0016(13) 0.0220(13)
C37 0.070(2) 0.0489(19) 0.0368(16) 0.0171(14) 0.0024(15) 0.0197(16)
C38 0.071(2) 0.0217(15) 0.086(3) 0.0040(16) -0.020(2) 0.0138(15)
C39 0.0265(12) 0.0228(12) 0.0361(14) -0.0071(10) 0.0084(10) -0.0071(9)
C40 0.036(2) 0.038(2) 0.047(2) -0.0220(19) 0.0015(18) -0.0050(17)
C41 0.037(2) 0.066(3) 0.046(3) -0.006(2) 0.0133(19) -0.023(2)
C42 0.038(2) 0.032(2) 0.057(3) 0.0023(19) -0.020(2) -0.0080(18)
C40A 0.030(5) 0.029(5) 0.103(11) -0.017(6) 0.006(6) -0.015(4)
C41A 0.018(5) 0.059(8) 0.098(10) -0.041(8) 0.005(5) -0.012(5)
C42A 0.088(11) 0.135(16) 0.037(7) -0.033(8) 0.005(7) -0.083(12)
C43 0.0167(10) 0.0196(10) 0.0136(10) -0.0008(8) 0.0039(8) -0.0014(8)
C44 0.0211(11) 0.0184(10) 0.0199(11) 0.0000(8) 0.0043(8) -0.0018(8)
C45 0.0222(11) 0.0185(11) 0.0270(12) 0.0016(9) 0.0021(9) 0.0029(9)
C46 0.0165(10) 0.0220(11) 0.0212(11) -0.0009(9) 0.0034(8) 0.0013(8)
C47 0.0163(10) 0.0188(10) 0.0195(10) -0.0002(8) 0.0047(8) -0.0017(8)
C48 0.0174(10) 0.0188(10) 0.0138(10) -0.0015(8) 0.0048(8) -0.0001(8)
C49 0.0251(12) 0.0170(11) 0.0319(13) 0.0011(9) 0.0011(10) -0.0023(9)
C50 0.0369(14) 0.0301(13) 0.0326(14) 0.0038(11) 0.0080(11) -0.0123(11)
C51 0.0324(13) 0.0236(12) 0.0344(14) -0.0067(10) 0.0038(11) -0.0059(10)
C52 0.0362(15) 0.0195(12) 0.0627(19) 0.0067(12) -0.0041(13) -0.0031(11)
C53 0.0162(10) 0.0239(12) 0.0300(12) 0.0015(10) 0.0018(9) 0.0031(9)
C54 0.0173(12) 0.0340(14) 0.0601(19) -0.0071(13) -0.0028(11) -0.0008(10)
C55 0.0196(12) 0.0581(18) 0.0329(14) 0.0093(13) 0.0058(10) 0.0072(11)
C56 0.0203(11) 0.0389(14) 0.0299(13) 0.0052(11) 0.0006(10) 0.0073(10)
C57 0.0184(10) 0.0233(11) 0.0198(11) -0.0012(9) 0.0046(8) -0.0008(8)
C58 0.0197(11) 0.0315(12) 0.0231(11) 0.0001(10) 0.0064(9) 0.0050(9)
C59 0.0208(11) 0.0369(14) 0.0256(12) -0.0016(10) 0.0085(9) 0.0045(10)
C60 0.0257(11) 0.0235(11) 0.0228(11) -0.0020(9) 0.0097(9) -0.0010(9)
C61 0.0244(11) 0.0226(11) 0.0181(11) 0.0016(9) 0.0050(9) 0.0000(9)
C62 0.0177(10) 0.0191(10) 0.0204(11) 0.0014(9) 0.0036(8) 0.0010(8)
C63 0.0197(12) 0.0518(16) 0.0246(12) 0.0038(11) 0.0066(10) 0.0136(11)
C64 0.0258(14) 0.096(3) 0.0324(15) 0.0084(16) 0.0083(12) 0.0276(15)
C65 0.0453(16) 0.0419(16) 0.0284(13) 0.0040(12) 0.0059(12) 0.0189(13)
C66 0.0189(11) 0.0514(16) 0.0265(13) 0.0023(11) 0.0030(9) 0.0000(11)
C67 0.0310(13) 0.0335(13) 0.0258(12) -0.0023(10) 0.0143(10) -0.0011(10)
C68 0.0571(18) 0.0439(17) 0.0397(16) -0.0049(13) 0.0274(14) 0.0074(14)
C69 0.0317(14) 0.0545(17) 0.0369(15) 0.0004(13) 0.0180(12) -0.0075(12)
C70 0.0409(15) 0.0442(15) 0.0196(12) 0.0010(11) 0.0124(11) -0.0049(12)
C71 0.0198(11) 0.0259(12) 0.0227(11) 0.0033(9) 0.0036(9) 0.0006(9)
C72 0.0177(11) 0.0338(13) 0.0303(13) 0.0065(10) 0.0031(9) 0.0011(9)
C73 0.0183(11) 0.0477(16) 0.0346(14) 0.0150(12) -0.0004(10) 0.0031(11)
C74 0.0226(12) 0.0515(17) 0.0278(13) 0.0144(12) 0.0006(10) 0.0010(11)
C75 0.0204(11) 0.0394(14) 0.0254(12) 0.0081(11) 0.0037(9) -0.0018(10)
C76 0.0189(11) 0.0253(12) 0.0211(11) 0.0018(9) 0.0013(9) -0.0002(9)
C77 0.0199(12) 0.0443(15) 0.0353(14) 0.0123(12) 0.0058(10) 0.0068(10)
C78 0.0365(15) 0.060(2) 0.0494(18) 0.0012(15) 0.0180(14) 0.0114(14)
C79 0.0280(14) 0.0544(19) 0.061(2) 0.0131(15) 0.0137(13) -0.0048(13)
C80 0.0204(13) 0.092(3) 0.0539(19) 0.0299(18) 0.0099(13) 0.0166(15)
C81 0.0243(14) 0.114(3) 0.0361(16) 0.0383(18) 0.0019(12) 0.0120(16)
C82 0.024(6) 0.096(8) 0.031(8) 0.018(5) -0.005(5) 0.007(6)
C83 0.027(5) 0.17(2) 0.035(6) 0.042(11) -0.001(4) -0.018(11)
C84 0.080(8) 0.113(17) 0.065(12) 0.067(11) 0.019(9) 0.046(10)
C82B 0.025(6) 0.179(19) 0.019(6) 0.053(9) -0.001(5) -0.011(8)
C83B 0.040(5) 0.086(9) 0.025(6) 0.000(6) -0.005(4) -0.010(6)
C84B 0.056(5) 0.067(8) 0.038(6) 0.024(5) 0.017(5) 0.026(5)

loop_
_atom_type_symbol
_atom_type_description
_atom_type_scat_dispersion_real
_atom_type_scat_dispersion_imag
_atom_type_scat_source
C C 0.0033 0.0016 'International Tables Vol C Tables 4.2.6.8 and 6.1.1.4'
H H 0.0000 0.0000 'International Tables Vol C Tables 4.2.6.8 and 6.1.1.4'
N N 0.0061 0.0033 'International Tables Vol C Tables 4.2.6.8 and 6.1.1.4'
O O 0.0106 0.0060 'International Tables Vol C Tables 4.2.6.8 and 6.1.1.4'
Fe Fe 0.3463 0.8444 'International Tables Vol C Tables 4.2.6.8 and 6.1.1.4'
Zn Zn 0.2839 1.4301 'International Tables Vol C Tables 4.2.6.8 and 6.1.1.4'

loop_
_geom_angle_atom_site_label_1
_geom_angle_atom_site_label_2
_geom_angle_atom_site_label_3
_geom_angle
O4 Fe1 O2 108.28(6)
O4 Fe1 N1 112.11(7)
O2 Fe1 N1 77.84(7)
O4 Fe1 N2 78.65(6)
O2 Fe1 N2 88.23(6)
N1 Fe1 N2 164.44(7)
O4 Fe1 O3 148.75(6)
O2 Fe1 O3 89.74(6)
N1 Fe1 O3 96.26(6)
N2 Fe1 O3 76.57(6)
O4 Fe1 O1 92.04(6)
O2 Fe1 O1 152.03(6)
N1 Fe1 O1 76.74(6)
N2 Fe1 O1 115.14(6)
O3 Fe1 O1 81.63(6)
O4 Fe1 Zn1 122.80(4)
O2 Fe1 Zn1 128.10(5)
N1 Fe1 Zn1 90.38(5)
N2 Fe1 Zn1 92.87(5)
O3 Fe1 Zn1 40.99(4)
O1 Fe1 Zn1 41.17(4)
O6 Zn1 O3 104.46(6)
O6 Zn1 O1 100.76(6)
O3 Zn1 O1 86.25(6)
O6 Zn1 O5 155.71(6)
O3 Zn1 O5 92.49(6)
O1 Zn1 O5 97.56(6)
O6 Zn1 N3 78.52(7)
O3 Zn1 N3 140.57(7)
O1 Zn1 N3 132.49(6)
O5 Zn1 N3 77.35(6)
O6 Zn1 Fe1 112.92(5)
O3 Zn1 Fe1 43.25(4)
O1 Zn1 Fe1 43.56(4)
O5 Zn1 Fe1 91.36(4)
N3 Zn1 Fe1 167.76(5)
C20 N1 C6 128.11(18)
C20 N1 Fe1 115.33(14)
C6 N1 Fe1 115.93(13)
C48 N2 C34 129.76(18)
C48 N2 Fe1 115.65(14)
C34 N2 Fe1 114.08(13)
C62 N3 C76 133.13(19)
C62 N3 Zn1 114.13(14)
C76 N3 Zn1 112.61(14)
C1 O1 Zn1 123.04(13)
C1 O1 Fe1 111.26(12)
Zn1 O1 Fe1 95.27(6)
C15 O2 Fe1 114.26(13)
C29 O3 Zn1 129.54(13)
C29 O3 Fe1 110.64(12)
Zn1 O3 Fe1 95.76(6)
C43 O4 Fe1 116.97(13)
C57 O5 Zn1 116.46(14)
C71 O6 Zn1 115.88(14)
O1 C1 C2 123.80(19)
O1 C1 C6 117.01(18)
C2 C1 C6 119.16(19)
C3 C2 C1 117.07(19)
C3 C2 C7 121.00(19)
C1 C2 C7 121.87(19)
C2 C3 C4 124.5(2)
C5 C4 C3 117.7(2)
C5 C4 C11 122.2(2)
C3 C4 C11 120.1(2)
C4 C5 C6 120.2(2)
N1 C6 C5 125.95(19)
N1 C6 C1 112.54(18)
C5 C6 C1 121.2(2)
C2 C7 C9 111.64(18)
C2 C7 C8 110.9(2)
C9 C7 C8 107.81(19)
C2 C7 C10 109.48(18)
C9 C7 C10 107.8(2)
C8 C7 C10 109.1(2)
C14 C11 C12 109.0(2)
C14 C11 C13 107.7(2)
C12 C11 C13 108.7(2)
C14 C11 C4 111.53(19)
C12 C11 C4 108.13(19)
C13 C11 C4 111.77(19)
O2 C15 C16 123.5(2)
O2 C15 C20 117.18(19)
C16 C15 C20 119.33(19)
C17 C16 C15 116.9(2)
C17 C16 C21 122.5(2)
C15 C16 C21 120.5(2)
C16 C17 C18 124.7(2)
C19 C18 C17 118.8(2)
C19 C18 C25 122.1(2)
C17 C18 C25 119.1(2)
C18 C19 C20 119.8(2)
N1 C20 C19 128.1(2)
N1 C20 C15 111.38(18)
C19 C20 C15 120.4(2)
C24 C21 C16 111.9(2)
C24 C21 C23 108.2(2)
C16 C21 C23 108.9(2)
C24 C21 C22 107.0(2)
C16 C21 C22 110.96(19)
C23 C21 C22 109.8(2)
C26 C25 C27 109.5(3)
C28B C25 C18 109.6(5)
C26 C25 C18 109.5(2)
C27 C25 C18 112.3(2)
C26 C25 C28 109.9(3)
C27 C25 C28 107.7(3)
C18 C25 C28 107.7(3)
C28B C25 C26B 111.0(8)
C18 C25 C26B 114.9(5)
C28B C25 C27B 107.9(9)
C18 C25 C27B 108.9(5)
C26B C25 C27B 104.3(8)
O3 C29 C30 123.5(2)
O3 C29 C34 116.90(19)
C30 C29 C34 119.5(2)
C31 C30 C29 117.0(2)
C31 C30 C35 120.8(2)
C29 C30 C35 122.1(2)
C30 C31 C32 124.2(2)
C33 C32 C31 118.0(2)
C33 C32 C39 121.0(2)
C31 C32 C39 121.0(2)
C32 C33 C34 120.6(2)
N2 C34 C33 126.62(19)
N2 C34 C29 112.75(18)
C33 C34 C29 120.44(19)
C37 C35 C38 108.2(3)
C37 C35 C36 110.2(2)
C38 C35 C36 106.9(3)
C37 C35 C30 108.8(2)
C38 C35 C30 111.7(2)
C36 C35 C30 110.9(2)
C42A C39 C41A 117.9(10)
C41 C39 C40 108.1(3)
C42A C39 C32 106.1(5)
C41A C39 C32 105.7(4)
C41 C39 C32 110.1(2)
C40 C39 C32 110.9(2)
C41 C39 C42 107.7(3)
C40 C39 C42 106.5(3)
C32 C39 C42 113.4(2)
C42A C39 C40A 112.6(9)
C41A C39 C40A 105.6(7)
C32 C39 C40A 108.5(4)
O4 C43 C44 123.38(19)
O4 C43 C48 117.23(18)
C44 C43 C48 119.39(18)
C45 C44 C43 117.40(19)
C45 C44 C49 122.2(2)
C43 C44 C49 120.45(19)
C44 C45 C46 124.4(2)
C47 C46 C45 118.19(19)
C47 C46 C53 120.78(19)
C45 C46 C53 120.90(19)
C46 C47 C48 120.56(19)
N2 C48 C47 128.46(19)
N2 C48 C43 111.48(18)
C47 C48 C43 120.02(19)
C44 C49 C50 109.48(19)
C44 C49 C51 109.03(19)
C50 C49 C51 109.9(2)
C44 C49 C52 112.18(19)
C50 C49 C52 108.1(2)
C51 C49 C52 108.1(2)
C56 C53 C54 107.0(2)
C56 C53 C55 108.8(2)
C54 C53 C55 109.9(2)
C56 C53 C46 111.87(19)
C54 C53 C46 111.09(18)
C55 C53 C46 108.13(19)
O5 C57 C58 121.0(2)
O5 C57 C62 120.06(19)
C58 C57 C62 118.98(19)
C59 C58 C57 117.4(2)
C59 C58 C63 123.4(2)
C57 C58 C63 119.25(19)
C58 C59 C60 125.0(2)
C61 C60 C59 118.8(2)
C61 C60 C67 123.8(2)
C59 C60 C67 117.4(2)
C60 C61 C62 121.2(2)
N3 C62 C61 129.6(2)
N3 C62 C57 111.64(19)
C61 C62 C57 118.71(19)
C58 C63 C64 111.0(2)
C58 C63 C66 109.4(2)
C64 C63 C66 108.1(2)
C58 C63 C65 109.9(2)
C64 C63 C65 107.6(2)
C66 C63 C65 110.7(2)
C60 C67 C70 112.4(2)
C60 C67 C68 109.2(2)
C70 C67 C68 108.2(2)
C60 C67 C69 109.4(2)
C70 C67 C69 108.1(2)
C68 C67 C69 109.5(2)
O6 C71 C72 121.0(2)
O6 C71 C76 120.5(2)
C72 C71 C76 118.5(2)
C73 C72 C71 117.1(2)
C73 C72 C77 123.3(2)
C71 C72 C77 119.6(2)
C72 C73 C74 125.4(2)
C75 C74 C73 117.9(2)
C75 C74 C81 122.8(2)
C73 C74 C81 119.3(2)
C74 C75 C76 121.4(2)
N3 C76 C75 127.8(2)
N3 C76 C71 112.51(19)
C75 C76 C71 119.7(2)
C78 C77 C79 109.7(2)
C78 C77 C72 111.0(2)
C79 C77 C72 109.6(2)
C78 C77 C80 107.7(2)
C79 C77 C80 107.4(2)
C72 C77 C80 111.3(2)
C83 C81 C82 104.9(15)
C83 C81 C74 115.2(11)
C84B C81 C74 114.5(8)
C82 C81 C74 115.2(9)
C84B C81 C82B 105.9(13)
C74 C81 C82B 109.7(9)
C84B C81 C83B 110.6(10)
C74 C81 C83B 103.7(8)
C82B C81 C83B 112.7(17)
C83 C81 C84 107.9(13)
C82 C81 C84 112.1(12)
C74 C81 C84 101.5(10)

loop_
_geom_bond_atom_site_label_1
_geom_bond_atom_site_label_2
_geom_bond_distance
Fe1 O4 1.9641(15)
Fe1 O2 2.0113(15)
Fe1 N1 2.0241(17)
Fe1 N2 2.0357(17)
Fe1 O3 2.1036(15)
Fe1 O1 2.1139(15)
Fe1 Zn1 3.0544(4)
Zn1 O6 2.0061(15)
Zn1 O3 2.0135(15)
Zn1 O1 2.0191(15)
Zn1 O5 2.0265(15)
Zn1 N3 2.1452(18)
N1 C20 1.344(3)
N1 C6 1.389(3)
N2 C48 1.353(3)
N2 C34 1.379(3)
N3 C62 1.337(3)
N3 C76 1.346(3)
O1 C1 1.353(2)
O2 C15 1.299(3)
O3 C29 1.346(3)
O4 C43 1.302(2)
O5 C57 1.262(3)
O6 C71 1.269(3)
C1 C2 1.410(3)
C1 C6 1.419(3)
C2 C3 1.394(3)
C2 C7 1.533(3)
C3 C4 1.400(3)
C4 C5 1.382(3)
C4 C11 1.540(3)
C5 C6 1.400(3)
C7 C9 1.534(3)
C7 C8 1.536(3)
C7 C10 1.539(3)
C11 C14 1.532(3)
C11 C12 1.534(3)
C11 C13 1.536(3)
C15 C16 1.428(3)
C15 C20 1.450(3)
C16 C17 1.372(3)
C16 C21 1.532(3)
C17 C18 1.423(3)
C18 C19 1.371(3)
C18 C25 1.533(3)
C19 C20 1.417(3)
C21 C24 1.531(3)
C21 C23 1.536(4)
C21 C22 1.542(4)
C25 C28B 1.481(13)
C25 C26 1.502(5)
C25 C27 1.524(5)
C25 C28 1.554(5)
C25 C26B 1.566(13)
C25 C27B 1.593(13)
C29 C30 1.411(3)
C29 C34 1.421(3)
C30 C31 1.391(3)
C30 C35 1.544(3)
C31 C32 1.398(3)
C32 C33 1.374(3)
C32 C39 1.535(3)
C33 C34 1.401(3)
C35 C37 1.526(4)
C35 C38 1.536(4)
C35 C36 1.537(4)
C39 C42A 1.451(13)
C39 C41A 1.488(11)
C39 C41 1.518(5)
C39 C40 1.527(4)
C39 C42 1.560(5)
C39 C40A 1.585(11)
C43 C44 1.424(3)
C43 C48 1.442(3)
C44 C45 1.382(3)
C44 C49 1.531(3)
C45 C46 1.422(3)
C46 C47 1.373(3)
C46 C53 1.537(3)
C47 C48 1.421(3)
C49 C50 1.536(3)
C49 C51 1.537(3)
C49 C52 1.538(3)
C53 C56 1.523(3)
C53 C54 1.533(3)
C53 C55 1.534(3)
C57 C58 1.449(3)
C57 C62 1.479(3)
C58 C59 1.357(3)
C58 C63 1.527(3)
C59 C60 1.437(3)
C60 C61 1.358(3)
C60 C67 1.528(3)
C61 C62 1.432(3)
C63 C64 1.531(3)
C63 C66 1.538(4)
C63 C65 1.541(4)
C67 C70 1.530(4)
C67 C68 1.537(4)
C67 C69 1.541(4)
C71 C72 1.454(3)
C71 C76 1.466(3)
C72 C73 1.361(4)
C72 C77 1.537(3)
C73 C74 1.439(4)
C74 C75 1.360(3)
C74 C81 1.535(4)
C75 C76 1.422(3)
C77 C78 1.528(4)
C77 C79 1.530(4)
C77 C80 1.538(3)
C81 C83 1.37(3)
C81 C84B 1.392(19)
C81 C82 1.52(2)
C81 C82B 1.55(2)
C81 C83B 1.68(2)
C81 C84 1.78(4)
